data_4130732
loop_
_publ_author_name
'Wu, Xuesong'
'Chen, Zhiwei'
'Bai, Yu-Bin'
'Dong, Vy M.'

_publ_section_title
;
 Diastereodivergent Construction of Bicyclic \g-Lactones via
 Enantioselective Ketone Hydroacylation.
;
_journal_issue 37
_journal_name_full 'Journal of the American Chemical Society'
_journal_page_first 12013
_journal_page_last 12016
_journal_paper_doi 10.1021/jacs.6b06227
_journal_volume 138
_journal_year 2016
_chemical_absolute_configuration ad
_chemical_formula_moiety 'C16 H18 O5'
_chemical_formula_sum 'C16 H18 O5'
_chemical_formula_weight 290.30
_chemical_name_systematic (3aR,7aS)-3a-(3,4-Dimethoxyphenyl)hexahydrobenzofuran-2,4-dione
_space_group_crystal_system orthorhombic
_space_group_IT_number 19
_space_group_name_Hall 'P 2ac 2ab'
_space_group_name_H-M_alt 'P 21 21 21'
_atom_sites_solution_hydrogens geom
_audit_creation_date 2016-05-20
_audit_creation_method
;
Olex2 1.2-beta
(compiled 2016.02.19 svn.r3266 for OlexSys, GUI svn.r5155)
;
_cell_angle_alpha 90
_cell_angle_beta 90
_cell_angle_gamma 90
_cell_formula_units_Z 4
_cell_length_a 6.6302(2)
_cell_length_b 7.9041(2)
_cell_length_c 26.5947(8)
_cell_measurement_reflns_used 9855
_cell_measurement_temperature 125(2)
_cell_measurement_theta_max 70.04
_cell_measurement_theta_min 3.32
_cell_volume 1393.72(7)
_computing_cell_refinement 'SAINT v8.37A (Bruker, 2016)'
_computing_data_collection 'APEX3 v2016.1-0 (Bruker, 2016)'
_computing_data_reduction 'SAINT v8.37A (Bruker, 2016)'
_computing_molecular_graphics 'Olex2 (Dolomanov et al., 2009)'
_computing_publication_material 'Olex2 (Dolomanov et al., 2009)'
_computing_structure_refinement 'XL (Sheldrick, 2008)'
_computing_structure_solution 'ShelXT (Sheldrick, 2015)'
_diffrn_ambient_temperature 125.0
_diffrn_detector 'Bruker Platinum135 CCD'
_diffrn_detector_area_resol_mean 7.9
_diffrn_detector_type 'CCD Area Detector'
_diffrn_measured_fraction_theta_full 0.999
_diffrn_measured_fraction_theta_max 0.999
_diffrn_measurement_device 'Fixed Chi Three-Circle Diffractometer'
_diffrn_measurement_device_type 'Bruker D8 Pt-135'
_diffrn_measurement_method '\f and \w scans'
_diffrn_radiation_monochromator 'Multilayer Mirrors'
_diffrn_radiation_probe x-ray
_diffrn_radiation_type CuK\a
_diffrn_radiation_wavelength 1.54178
_diffrn_reflns_av_R_equivalents 0.0420
_diffrn_reflns_av_unetI/netI 0.0176
_diffrn_reflns_Laue_measured_fraction_full 0.999
_diffrn_reflns_Laue_measured_fraction_max 0.999
_diffrn_reflns_limit_h_max 8
_diffrn_reflns_limit_h_min -8
_diffrn_reflns_limit_k_max 9
_diffrn_reflns_limit_k_min -9
_diffrn_reflns_limit_l_max 32
_diffrn_reflns_limit_l_min -32
_diffrn_reflns_number 23800
_diffrn_reflns_point_group_measured_fraction_full 0.999
_diffrn_reflns_point_group_measured_fraction_max 0.999
_diffrn_reflns_theta_full 67.500
_diffrn_reflns_theta_max 70.035
_diffrn_reflns_theta_min 3.323
_diffrn_source 'Micro Focus Rotating Anode'
_diffrn_source_target Mo
_diffrn_source_type 'Bruker FR-591'
_diffrn_standards_number 0
_exptl_absorpt_coefficient_mu 0.852
_exptl_absorpt_correction_T_max 0.5220
_exptl_absorpt_correction_T_min 0.4444
_exptl_absorpt_correction_type multi-scan
_exptl_absorpt_process_details
;
SADABS-2014/5 (Bruker,2014/5) was used for absorption correction.
wR2(int) was 0.0680 before and 0.0546 after correction.
The Ratio of minimum to maximum transmission is 0.8513.
The \l/2 correction factor is Not present.
;
_exptl_crystal_colour colourless
_exptl_crystal_colour_primary colourless
_exptl_crystal_density_diffrn 1.384
_exptl_crystal_description block
_exptl_crystal_F_000 616
_exptl_crystal_size_max 0.2
_exptl_crystal_size_mid 0.2
_exptl_crystal_size_min 0.165
_refine_diff_density_max 0.204
_refine_diff_density_min -0.188
_refine_diff_density_rms 0.042
_refine_ls_abs_structure_details
;
 Flack x determined using 1064 quotients [(I+)-(I-)]/[(I+)+(I-)]
 (Parsons, Flack and Wagner, Acta Cryst. B69 (2013) 249-259).
;
_refine_ls_abs_structure_Flack 0.05(5)
_refine_ls_extinction_method none
_refine_ls_goodness_of_fit_ref 1.084
_refine_ls_hydrogen_treatment constr
_refine_ls_matrix_type full
_refine_ls_number_parameters 192
_refine_ls_number_reflns 2642
_refine_ls_number_restraints 0
_refine_ls_restrained_S_all 1.084
_refine_ls_R_factor_all 0.0284
_refine_ls_R_factor_gt 0.0281
_refine_ls_shift/su_max 0.000
_refine_ls_shift/su_mean 0.000
_refine_ls_structure_factor_coef Fsqd
_refine_ls_weighting_details 'w=1/[\s^2^(Fo^2^)+(0.0407P)^2^+0.3333P] where P=(Fo^2^+2Fc^2^)/3'
_refine_ls_weighting_scheme calc
_refine_ls_wR_factor_gt 0.0721
_refine_ls_wR_factor_ref 0.0725
_reflns_Friedel_coverage 0.688
_reflns_Friedel_fraction_full 0.999
_reflns_Friedel_fraction_max 0.999
_reflns_number_gt 2619
_reflns_number_total 2642
_reflns_threshold_expression 'I > 2\s(I)'
_cod_data_source_file ja6b06227_si_004.cif
_cod_data_source_block uci_xw131_compound_3v
_cod_depositor_comments
;
The following automatic conversions were performed:

data item '_diffrn_radiation_probe' value 'X-ray' was changed to
'x-ray' in accordance with the
/home/saulius/struct/COD-crude-data/automatic-downloads/DataCite-retrospective/ACS/depositions/lib/dictionaries/cif_core.dic
dictionary named 'cif_core.dic' version 2.4.2 last updated on
2011-04-26.

Automatic conversion script
Id: cif_fix_values 6909 2019-04-08 15:41:33Z antanas 
;
_cod_database_code 4130732
_shelx_space_group_comment
;
The symmetry employed for this shelxl refinement is uniquely defined
by the following loop, which should always be used as a source of
symmetry information in preference to the above space-group names.
They are only intended as comments.
;
_olex2_refinement_description
;
1. Fixed Uiso
 At 1.2 times of:
  All C(H) groups, All C(H,H) groups
 At 1.5 times of:
  All C(H,H,H) groups
2.a Ternary CH refined with riding coordinates:
 C8(H8)
2.b Secondary CH2 refined with riding coordinates:
 C2(H2A,H2B), C5(H5A,H5B), C6(H6A,H6B), C7(H7A,H7B)
2.c Aromatic/amide H refined with riding coordinates:
 C10(H10), C13(H13), C14(H14)
2.d Idealised Me refined as rotating group:
 C15(H15A,H15B,H15C), C16(H16A,H16B,H16C)
;
_shelx_shelxl_version_number 2014/7
_olex2_submission_special_instructions 'No special instructions were received'

loop_
_space_group_symop_operation_xyz
'x, y, z'
'-x+1/2, -y, z+1/2'
'-x, y+1/2, -z+1/2'
'x+1/2, -y+1/2, -z'

loop_
_atom_site_label
_atom_site_type_symbol
_atom_site_fract_x
_atom_site_fract_y
_atom_site_fract_z
_atom_site_U_iso_or_equiv
_atom_site_adp_type
_atom_site_occupancy
_atom_site_site_symmetry_order
_atom_site_calc_flag
_atom_site_refinement_flags_posn
O1 O 0.66163(19) 0.30416(15) 0.69829(5) 0.0197(3) Uani 1 1 d .
O2 O 0.7880(2) 0.06410(16) 0.66773(5) 0.0296(3) Uani 1 1 d .
O3 O 1.13157(19) 0.45811(19) 0.64916(5) 0.0290(3) Uani 1 1 d .
O4 O 0.40898(19) 1.01706(16) 0.58173(4) 0.0201(3) Uani 1 1 d .
O5 O 0.67527(19) 1.07580(15) 0.51313(4) 0.0179(3) Uani 1 1 d .
C1 C 0.7467(3) 0.2105(2) 0.66130(6) 0.0188(4) Uani 1 1 d .
C2 C 0.7766(3) 0.3204(2) 0.61546(6) 0.0182(4) Uani 1 1 d .
H2A H 0.6655 0.3053 0.5910 0.022 Uiso 1 1 calc R
H2B H 0.9066 0.2956 0.5987 0.022 Uiso 1 1 calc R
C3 C 0.7752(2) 0.4984(2) 0.63791(6) 0.0120(3) Uani 1 1 d .
C4 C 0.9825(2) 0.5361(2) 0.66190(6) 0.0152(3) Uani 1 1 d .
C5 C 0.9857(3) 0.6698(2) 0.70171(7) 0.0230(4) Uani 1 1 d .
H5A H 0.9425 0.7795 0.6873 0.028 Uiso 1 1 calc R
H5B H 1.1244 0.6831 0.7150 0.028 Uiso 1 1 calc R
C6 C 0.8421(3) 0.6180(2) 0.74447(6) 0.0251(4) Uani 1 1 d .
H6A H 0.8891 0.5107 0.7597 0.030 Uiso 1 1 calc R
H6B H 0.8425 0.7061 0.7709 0.030 Uiso 1 1 calc R
C7 C 0.6293(3) 0.5953(2) 0.72439(7) 0.0236(4) Uani 1 1 d .
H7A H 0.5422 0.5515 0.7517 0.028 Uiso 1 1 calc R
H7B H 0.5757 0.7070 0.7141 0.028 Uiso 1 1 calc R
C8 C 0.6181(2) 0.4755(2) 0.67999(6) 0.0152(3) Uani 1 1 d .
H8 H 0.4794 0.4788 0.6652 0.018 Uiso 1 1 calc R
C9 C 0.7344(2) 0.6427(2) 0.60109(6) 0.0123(3) Uani 1 1 d .
C10 C 0.5723(2) 0.7549(2) 0.60696(6) 0.0126(3) Uani 1 1 d .
H10 H 0.4727 0.7329 0.6318 0.015 Uiso 1 1 calc R
C11 C 0.5557(2) 0.8971(2) 0.57702(6) 0.0129(3) Uani 1 1 d .
C12 C 0.7004(2) 0.9298(2) 0.53955(6) 0.0134(3) Uani 1 1 d .
C13 C 0.8552(3) 0.8147(2) 0.53203(6) 0.0178(4) Uani 1 1 d .
H13 H 0.9500 0.8325 0.5058 0.021 Uiso 1 1 calc R
C14 C 0.8724(3) 0.6726(2) 0.56290(6) 0.0180(4) Uani 1 1 d .
H14 H 0.9800 0.5952 0.5577 0.022 Uiso 1 1 calc R
C15 C 0.2672(3) 0.9966(3) 0.62179(7) 0.0272(4) Uani 1 1 d .
H15A H 0.1836 0.8966 0.6154 0.041 Uiso 1 1 calc GR
H15B H 0.1811 1.0971 0.6239 0.041 Uiso 1 1 calc GR
H15C H 0.3398 0.9819 0.6536 0.041 Uiso 1 1 calc GR
C16 C 0.8324(3) 1.1202(2) 0.47880(7) 0.0253(4) Uani 1 1 d .
H16A H 0.8356 1.0384 0.4511 0.038 Uiso 1 1 calc GR
H16B H 0.9622 1.1191 0.4964 0.038 Uiso 1 1 calc GR
H16C H 0.8071 1.2337 0.4653 0.038 Uiso 1 1 calc GR

loop_
_atom_site_aniso_label
_atom_site_aniso_U_11
_atom_site_aniso_U_22
_atom_site_aniso_U_33
_atom_site_aniso_U_23
_atom_site_aniso_U_13
_atom_site_aniso_U_12
O1 0.0189(6) 0.0161(6) 0.0241(6) 0.0086(5) 0.0000(5) -0.0003(5)
O2 0.0408(8) 0.0115(6) 0.0365(7) 0.0030(5) -0.0148(6) 0.0000(6)
O3 0.0130(6) 0.0403(8) 0.0338(7) -0.0007(6) -0.0003(6) 0.0063(6)
O4 0.0203(6) 0.0186(6) 0.0214(6) 0.0076(5) 0.0070(5) 0.0083(5)
O5 0.0236(6) 0.0144(6) 0.0156(5) 0.0042(5) 0.0036(5) -0.0009(5)
C1 0.0186(8) 0.0135(8) 0.0244(8) 0.0004(7) -0.0087(7) -0.0036(7)
C2 0.0229(9) 0.0136(8) 0.0182(8) -0.0012(6) -0.0054(7) 0.0030(7)
C3 0.0108(7) 0.0127(7) 0.0126(7) -0.0007(6) -0.0009(6) 0.0007(6)
C4 0.0123(8) 0.0165(8) 0.0170(8) 0.0047(6) -0.0007(6) -0.0016(6)
C5 0.0275(10) 0.0163(8) 0.0252(9) 0.0005(7) -0.0112(8) -0.0041(7)
C6 0.0418(12) 0.0194(8) 0.0140(8) -0.0021(7) -0.0056(8) 0.0066(9)
C7 0.0316(10) 0.0241(9) 0.0151(8) 0.0037(7) 0.0057(7) 0.0115(8)
C8 0.0126(8) 0.0141(8) 0.0189(8) 0.0068(6) 0.0014(6) 0.0024(6)
C9 0.0136(8) 0.0115(7) 0.0119(7) -0.0004(6) -0.0016(6) -0.0011(6)
C10 0.0111(7) 0.0153(8) 0.0113(7) 0.0002(6) 0.0001(6) -0.0014(6)
C11 0.0119(8) 0.0129(8) 0.0140(7) -0.0009(6) -0.0009(6) 0.0002(6)
C12 0.0172(8) 0.0123(7) 0.0108(7) -0.0005(6) -0.0018(6) -0.0025(6)
C13 0.0183(9) 0.0212(9) 0.0139(7) 0.0016(6) 0.0052(6) 0.0006(7)
C14 0.0179(8) 0.0181(8) 0.0180(8) 0.0003(7) 0.0042(7) 0.0058(7)
C15 0.0245(10) 0.0293(10) 0.0278(9) 0.0099(8) 0.0121(8) 0.0131(8)
C16 0.0279(10) 0.0241(10) 0.0239(9) 0.0094(7) 0.0058(8) -0.0056(8)

loop_
_atom_type_symbol
_atom_type_description
_atom_type_scat_dispersion_real
_atom_type_scat_dispersion_imag
_atom_type_scat_source
C C 0.0181 0.0091 'International Tables Vol C Tables 4.2.6.8 and 6.1.1.4'
H H 0.0000 0.0000 'International Tables Vol C Tables 4.2.6.8 and 6.1.1.4'
O O 0.0492 0.0322 'International Tables Vol C Tables 4.2.6.8 and 6.1.1.4'

loop_
_geom_angle_atom_site_label_1
_geom_angle_atom_site_label_2
_geom_angle_atom_site_label_3
_geom_angle
C1 O1 C8 110.20(13)
C11 O4 C15 117.30(13)
C12 O5 C16 116.67(14)
O1 C1 C2 109.08(14)
O2 C1 O1 121.20(17)
O2 C1 C2 129.72(18)
C1 C2 H2A 111.3
C1 C2 H2B 111.3
C1 C2 C3 102.30(13)
H2A C2 H2B 109.2
C3 C2 H2A 111.3
C3 C2 H2B 111.3
C2 C3 C4 109.49(14)
C2 C3 C8 100.36(13)
C8 C3 C4 108.93(13)
C9 C3 C2 115.98(12)
C9 C3 C4 106.17(13)
C9 C3 C8 115.71(13)
O3 C4 C3 120.80(15)
O3 C4 C5 122.99(16)
C5 C4 C3 116.20(14)
C4 C5 H5A 109.9
C4 C5 H5B 109.9
C4 C5 C6 109.00(15)
H5A C5 H5B 108.3
C6 C5 H5A 109.9
C6 C5 H5B 109.9
C5 C6 H6A 109.6
C5 C6 H6B 109.6
H6A C6 H6B 108.1
C7 C6 C5 110.27(14)
C7 C6 H6A 109.6
C7 C6 H6B 109.6
C6 C7 H7A 108.9
C6 C7 H7B 108.9
H7A C7 H7B 107.8
C8 C7 C6 113.15(15)
C8 C7 H7A 108.9
C8 C7 H7B 108.9
O1 C8 C3 102.50(13)
O1 C8 C7 107.97(13)
O1 C8 H8 109.5
C3 C8 H8 109.5
C7 C8 C3 117.39(14)
C7 C8 H8 109.5
C10 C9 C3 122.46(14)
C14 C9 C3 118.66(14)
C14 C9 C10 118.66(14)
C9 C10 H10 119.6
C11 C10 C9 120.74(14)
C11 C10 H10 119.6
O4 C11 C10 124.67(14)
O4 C11 C12 115.06(14)
C10 C11 C12 120.23(15)
O5 C12 C11 115.98(14)
O5 C12 C13 124.94(15)
C13 C12 C11 119.08(15)
C12 C13 H13 119.9
C12 C13 C14 120.26(15)
C14 C13 H13 119.9
C9 C14 C13 120.91(15)
C9 C14 H14 119.5
C13 C14 H14 119.5
O4 C15 H15A 109.5
O4 C15 H15B 109.5
O4 C15 H15C 109.5
H15A C15 H15B 109.5
H15A C15 H15C 109.5
H15B C15 H15C 109.5
O5 C16 H16A 109.5
O5 C16 H16B 109.5
O5 C16 H16C 109.5
H16A C16 H16B 109.5
H16A C16 H16C 109.5
H16B C16 H16C 109.5

loop_
_geom_bond_atom_site_label_1
_geom_bond_atom_site_label_2
_geom_bond_distance
O1 C1 1.354(2)
O1 C8 1.4679(19)
O2 C1 1.202(2)
O3 C4 1.213(2)
O4 C11 1.364(2)
O4 C15 1.430(2)
O5 C12 1.361(2)
O5 C16 1.429(2)
C1 C2 1.510(2)
C2 H2A 0.9900
C2 H2B 0.9900
C2 C3 1.529(2)
C3 C4 1.544(2)
C3 C8 1.539(2)
C3 C9 1.528(2)
C4 C5 1.497(2)
C5 H5A 0.9900
C5 H5B 0.9900
C5 C6 1.539(3)
C6 H6A 0.9900
C6 H6B 0.9900
C6 C7 1.519(3)
C7 H7A 0.9900
C7 H7B 0.9900
C7 C8 1.515(2)
C8 H8 1.0000
C9 C10 1.402(2)
C9 C14 1.387(2)
C10 H10 0.9500
C10 C11 1.382(2)
C11 C12 1.407(2)
C12 C13 1.386(2)
C13 H13 0.9500
C13 C14 1.396(2)
C14 H14 0.9500
C15 H15A 0.9800
C15 H15B 0.9800
C15 H15C 0.9800
C16 H16A 0.9800
C16 H16B 0.9800
C16 H16C 0.9800

loop_
_geom_torsion_atom_site_label_1
_geom_torsion_atom_site_label_2
_geom_torsion_atom_site_label_3
_geom_torsion_atom_site_label_4
_geom_torsion
O1 C1 C2 C3 21.51(18)
O2 C1 C2 C3 -157.9(2)
O3 C4 C5 C6 -120.14(19)
O4 C11 C12 O5 0.0(2)
O4 C11 C12 C13 -179.94(15)
O5 C12 C13 C14 176.95(15)
C1 O1 C8 C3 -26.42(17)
C1 O1 C8 C7 -150.98(15)
C1 C2 C3 C4 78.90(16)
C1 C2 C3 C8 -35.59(16)
C1 C2 C3 C9 -161.02(14)
C2 C3 C4 O3 21.7(2)
C2 C3 C4 C5 -157.15(14)
C2 C3 C8 O1 37.69(15)
C2 C3 C8 C7 155.78(14)
C2 C3 C9 C10 121.37(17)
C2 C3 C9 C14 -64.2(2)
C3 C4 C5 C6 58.72(19)
C3 C9 C10 C11 171.14(14)
C3 C9 C14 C13 -172.26(15)
C4 C3 C8 O1 -77.22(15)
C4 C3 C8 C7 40.87(19)
C4 C3 C9 C10 -116.78(17)
C4 C3 C9 C14 57.68(18)
C4 C5 C6 C7 -58.9(2)
C5 C6 C7 C8 53.3(2)
C6 C7 C8 O1 69.14(18)
C6 C7 C8 C3 -46.0(2)
C8 O1 C1 O2 -177.35(17)
C8 O1 C1 C2 3.19(18)
C8 C3 C4 O3 130.59(16)
C8 C3 C4 C5 -48.30(19)
C8 C3 C9 C10 4.2(2)
C8 C3 C9 C14 178.65(15)
C9 C3 C4 O3 -104.17(18)
C9 C3 C4 C5 76.95(17)
C9 C3 C8 O1 163.31(12)
C9 C3 C8 C7 -78.60(18)
C9 C10 C11 O4 -176.63(15)
C9 C10 C11 C12 1.0(2)
C10 C9 C14 C13 2.4(2)
C10 C11 C12 O5 -177.84(14)
C10 C11 C12 C13 2.2(2)
C11 C12 C13 C14 -3.1(2)
C12 C13 C14 C9 0.8(3)
C14 C9 C10 C11 -3.3(2)
C15 O4 C11 C10 2.5(2)
C15 O4 C11 C12 -175.32(15)
C16 O5 C12 C11 173.37(15)
C16 O5 C12 C13 -6.6(2)
